data_7233865
loop_
_publ_author_name
'Alexander N. Chernyshev'
'Dmitry Morozov'
'Jarkko Mutanen'
'Vadim Yu Kukushkin'
'Gerrit Groenhof'
'Matti Haukka'

_publ_section_title
;
 Weak intermolecular interactions promote blue luminescence of protonated
 2,2'-dipyridylamine salts
;
_journal_name_full 'Journal of Materials Chemistry C'
_journal_page_first 8285
_journal_page_last 8294
_journal_paper_doi 10.1039/C4TC01165A
_journal_volume 2
_journal_year 2014
_chemical_formula_moiety 'C10 H10 N3, F2 H, 0.5(H2 O)'
_chemical_formula_sum 'C10 H12 F2 N3 O0.5'
_chemical_formula_weight 220.22
_space_group_crystal_system orthorhombic
_space_group_IT_number 29
_space_group_name_Hall 'P 2c -2b'
_space_group_name_H-M_alt 'P b c 21'
_atom_sites_solution_hydrogens mixed
_cell_angle_alpha 90
_cell_angle_beta 90
_cell_angle_gamma 90
_cell_formula_units_Z 8
_cell_length_a 13.9450(2)
_cell_length_b 7.63438(9)
_cell_length_c 19.5974(3)
_cell_measurement_reflns_used 5611
_cell_measurement_temperature 100(2)
_cell_measurement_theta_max 76.3160
_cell_measurement_theta_min 3.1560
_cell_volume 2086.37(5)
_computing_cell_refinement
;
CrysAlisPro, Agilent Technologies,
Version 1.171.37.31 (release 14-01-2014 CrysAlis171 .NET)
(compiled Jan 14 2014,18:38:05)
;
_computing_data_collection
;
CrysAlisPro, Agilent Technologies,
Version 1.171.37.31 (release 14-01-2014 CrysAlis171 .NET)
(compiled Jan 14 2014,18:38:05)
;
_computing_data_reduction
;
CrysAlisPro, Agilent Technologies,
Version 1.171.37.31 (release 14-01-2014 CrysAlis171 .NET)
(compiled Jan 14 2014,18:38:05)
;
_computing_molecular_graphics 'CrystaMaker (CrystalMaker Software ltd., 2012)'
_computing_publication_material 'SHELXL-2014 (Sheldrick, 2014)'
_computing_structure_refinement 'SHELXL-2014 (Sheldrick, 2014)'
_computing_structure_solution 'SUPERFLIP (Palatinus & Chapuis, 2007)'
_diffrn_ambient_temperature 100(2)
_diffrn_detector_area_resol_mean 10.3953
_diffrn_measured_fraction_theta_full 0.994
_diffrn_measured_fraction_theta_max 0.998
_diffrn_measurement_device '\k-geometry diffractometer'
_diffrn_measurement_device_type 'SuperNova, Dual, Cu at zero, Atlas'
_diffrn_measurement_method '\f scans and \w scans with \k offset'
_diffrn_radiation_monochromator mirror
_diffrn_radiation_type CuK\a
_diffrn_radiation_wavelength 1.54184
_diffrn_reflns_av_R_equivalents 0.0168
_diffrn_reflns_av_unetI/netI 0.0135
_diffrn_reflns_Laue_measured_fraction_full 0.994
_diffrn_reflns_Laue_measured_fraction_max 0.998
_diffrn_reflns_limit_h_max 16
_diffrn_reflns_limit_h_min -15
_diffrn_reflns_limit_k_max 9
_diffrn_reflns_limit_k_min -9
_diffrn_reflns_limit_l_max 23
_diffrn_reflns_limit_l_min -12
_diffrn_reflns_number 6831
_diffrn_reflns_point_group_measured_fraction_full 0.994
_diffrn_reflns_point_group_measured_fraction_max 0.999
_diffrn_reflns_theta_full 67.684
_diffrn_reflns_theta_max 67.492
_diffrn_reflns_theta_min 3.169
_diffrn_source micro-source
_exptl_absorpt_coefficient_mu 0.987
_exptl_absorpt_correction_T_max 0.904
_exptl_absorpt_correction_T_min 0.723
_exptl_absorpt_correction_type gaussian
_exptl_absorpt_process_details
;
CrysAlisPro, Agilent Technologies,
Version 1.171.37.31 (release 14-01-2014 CrysAlis171 .NET)
(compiled Jan 14 2014,18:38:05)
Numerical absorption correction based on gaussian integration over
			a multifaceted crystal model
Empirical absorption correction using spherical harmonics,
 implemented in SCALE3 ABSPACK scaling algorithm.
;
_exptl_crystal_colour colourless
_exptl_crystal_density_diffrn 1.402
_exptl_crystal_description needle
_exptl_crystal_F_000 920
_exptl_crystal_size_max 0.456
_exptl_crystal_size_mid 0.345
_exptl_crystal_size_min 0.100
_refine_diff_density_max 0.548
_refine_diff_density_min -0.204
_refine_diff_density_rms 0.050
_refine_ls_abs_structure_details
;
 Refined as an inversion twin.
;
_refine_ls_abs_structure_Flack 0.6(3)
_refine_ls_extinction_coef .
_refine_ls_extinction_method none
_refine_ls_goodness_of_fit_ref 1.031
_refine_ls_hydrogen_treatment constr
_refine_ls_matrix_type full
_refine_ls_number_parameters 281
_refine_ls_number_reflns 2475
_refine_ls_number_restraints 1
_refine_ls_restrained_S_all 1.031
_refine_ls_R_factor_all 0.0431
_refine_ls_R_factor_gt 0.0425
_refine_ls_shift/su_max 0.000
_refine_ls_shift/su_mean 0.000
_refine_ls_structure_factor_coef Fsqd
_refine_ls_weighting_details 'w=1/[\s^2^(Fo^2^)+(0.0852P)^2^+0.7481P] where P=(Fo^2^+2Fc^2^)/3'
_refine_ls_weighting_scheme calc
_refine_ls_wR_factor_gt 0.1189
_refine_ls_wR_factor_ref 0.1204
_reflns_Friedel_coverage 0.934
_reflns_Friedel_fraction_full 0.995
_reflns_Friedel_fraction_max 0.999
_reflns_number_gt 2434
_reflns_number_total 2475
_reflns_threshold_expression 'I > 2\s(I)'
_cod_data_source_file 1000001.cif
_cod_data_source_block PCOD1000001
_cod_depositor_comments
;

2024-11-08
Z value and formula fixed to values more according to usual
chemical conventions.                 miguel
;
_cod_original_formula_sum 'C20 H24 F4 N6 O'
_cod_original_formula_weight 440.45
_cod_original_formula_moiety '2(C10 H10 N3), 2(F2 H), H2 O'
_cod_original_formula_units_Z 4
_cod_original_cell_volume 2086.36(5)
_cod_database_code 7233865
_shelx_space_group_comment
;
The symmetry employed for this shelxl refinement is uniquely defined
by the following loop, which should always be used as a source of
symmetry information in preference to the above space-group names.
They are only intended as comments.
;
_shelx_estimated_absorpt_t_min 0.662
_shelx_estimated_absorpt_t_max 0.908
_shelxl_version_number 2014-3

loop_
_space_group_symop_operation_xyz
'x, y, z'
'-x, -y, z+1/2'
'-x, y+1/2, z'
'x, -y+1/2, z+1/2'

loop_
_atom_site_label
_atom_site_type_symbol
_atom_site_fract_x
_atom_site_fract_y
_atom_site_fract_z
_atom_site_U_iso_or_equiv
_atom_site_adp_type
_atom_site_occupancy
_atom_site_site_symmetry_order
_atom_site_calc_flag
_atom_site_refinement_flags_posn
_atom_site_refinement_flags_adp
_atom_site_refinement_flags_occupancy
_atom_site_disorder_assembly
_atom_site_disorder_group
N2A N 0.58652(17) 0.0596(3) 0.28690(13) 0.0224(6) Uani 1 1 d . . . . .
H2NA H 0.6153 0.1122 0.2526 0.027 Uiso 1 1 calc R U . . .
N1A N 0.43932(17) 0.1165(3) 0.23447(15) 0.0253(6) Uani 1 1 d . . . . .
H1NA H 0.3766 0.1118 0.2391 0.030 Uiso 1 1 calc R U . . .
C1A C 0.4913(2) 0.0463(4) 0.28637(15) 0.0222(6) Uani 1 1 d . . . . .
C2A C 0.4451(2) -0.0369(4) 0.34182(18) 0.0241(7) Uani 1 1 d . . . . .
H2A H 0.3771 -0.0460 0.3431 0.029 Uiso 1 1 calc R U . . .
N3A N 0.56684(19) 0.2148(3) 0.16800(14) 0.0294(6) Uani 1 1 d . . . . .
C4A C 0.5992(2) -0.0881(4) 0.39228(18) 0.0287(7) Uani 1 1 d . . . . .
H4A H 0.6371 -0.1343 0.4283 0.034 Uiso 1 1 calc R U . . .
C6A C 0.4730(2) 0.1954(4) 0.17446(17) 0.0268(7) Uani 1 1 d . . . . .
C5A C 0.6407(2) -0.0054(4) 0.33865(19) 0.0283(7) Uani 1 1 d . . . . .
H5A H 0.7085 0.0072 0.3372 0.034 Uiso 1 1 calc R U . . .
C8A C 0.4428(3) 0.3292(5) 0.06659(19) 0.0395(9) Uani 1 1 d . . . . .
H8A H 0.4005 0.3691 0.0319 0.047 Uiso 1 1 calc R U . . .
C3A C 0.4992(3) -0.1037(3) 0.39336(18) 0.0280(6) Uani 1 1 d . . . . .
H3A H 0.4689 -0.1615 0.4305 0.034 Uiso 1 1 calc R U . . .
C7A C 0.4067(3) 0.2521(4) 0.12560(18) 0.0335(8) Uani 1 1 d . . . . .
H7A H 0.3397 0.2386 0.1325 0.040 Uiso 1 1 calc R U . . .
C9A C 0.5404(3) 0.3467(4) 0.05923(19) 0.0378(9) Uani 1 1 d . . . . .
H9A H 0.5665 0.3984 0.0192 0.045 Uiso 1 1 calc R U . . .
C10A C 0.5998(3) 0.2884(4) 0.11037(19) 0.0335(8) Uani 1 1 d . . . . .
H10A H 0.6672 0.3006 0.1047 0.040 Uiso 1 1 calc R U . . .
F1B F 0.74321(12) 0.5280(2) 0.23329(17) 0.0427(5) Uani 1 1 d . . . . .
N2B N 0.92467(18) 0.0608(3) 0.18600(15) 0.0265(6) Uani 1 1 d . . . . .
H2NB H 0.8978 0.1084 0.2222 0.032 Uiso 1 1 calc R U . . .
C1B C 1.0203(2) 0.0499(4) 0.18159(17) 0.0245(7) Uani 1 1 d . . . . .
C2B C 1.0652(2) -0.0262(4) 0.12478(17) 0.0271(7) Uani 1 1 d . . . . .
H2B H 1.1331 -0.0328 0.1218 0.033 Uiso 1 1 calc R U . . .
C10B C 0.9192(2) 0.2945(4) 0.36079(18) 0.0303(7) Uani 1 1 d . . . . .
H10B H 0.8522 0.3093 0.3674 0.036 Uiso 1 1 calc R U . . .
C9B C 0.9811(3) 0.3514(4) 0.41010(18) 0.0310(7) Uani 1 1 d . . . . .
H9B H 0.9573 0.4066 0.4501 0.037 Uiso 1 1 calc R U . . .
N1B N 1.07494(17) 0.1170(3) 0.23455(14) 0.0243(5) Uani 1 1 d . . . . .
H1NB H 1.1375 0.1081 0.2295 0.029 Uiso 1 1 calc R U . . .
C4B C 0.9090(3) -0.0788(4) 0.0786(2) 0.0364(8) Uani 1 1 d . . . . .
H4B H 0.8689 -0.1237 0.0436 0.044 Uiso 1 1 calc R U . . .
N3B N 0.95060(17) 0.2182(3) 0.30320(14) 0.0250(6) Uani 1 1 d . . . . .
C6B C 1.0449(2) 0.1947(3) 0.29326(16) 0.0227(6) Uani 1 1 d . . . . .
C5B C 0.8699(2) -0.0009(4) 0.13516(19) 0.0314(7) Uani 1 1 d . . . . .
H5B H 0.8021 0.0097 0.1384 0.038 Uiso 1 1 calc R U . . .
C8B C 1.0792(3) 0.3278(4) 0.40118(18) 0.0311(7) Uani 1 1 d . . . . .
H8B H 1.1231 0.3665 0.4351 0.037 Uiso 1 1 calc R U . . .
C7B C 1.1120(2) 0.2483(4) 0.34301(18) 0.0285(7) Uani 1 1 d . . . . .
H7B H 1.1787 0.2295 0.3363 0.034 Uiso 1 1 calc R U . . .
C3B C 1.0079(3) -0.0911(4) 0.07342(18) 0.0330(8) Uani 1 1 d . . . . .
H3B H 1.0362 -0.1441 0.0345 0.040 Uiso 1 1 calc R U . . .
F2B F 0.75700(12) 0.2305(3) 0.24572(19) 0.0625(9) Uani 1 1 d . . . . .
H1FB H 0.7516 0.3795 0.2395 0.094 Uiso 1 1 d R U . . .
O1 O 1.21959(19) -0.0833(4) 0.00601(16) 0.0492(7) Uani 1 1 d . . . . .
H1O H 1.2444 -0.1543 -0.0200 0.074 Uiso 1 1 d R U . . .
H2O H 1.2380 0.0206 -0.0062 0.074 Uiso 1 1 d R U . . .
F1A F 1.26046(15) 0.1003(3) 0.46059(17) 0.0537(6) Uani 1 1 d . . . . .
H1FA H 1.2703 -0.0470 0.4497 0.081 Uiso 1 1 d R U . . .
F2A F 1.28320(16) -0.1940(3) 0.43908(17) 0.0554(6) Uani 1 1 d . . . . .

loop_
_atom_site_aniso_label
_atom_site_aniso_U_11
_atom_site_aniso_U_22
_atom_site_aniso_U_33
_atom_site_aniso_U_23
_atom_site_aniso_U_13
_atom_site_aniso_U_12
N2A 0.0266(11) 0.0212(11) 0.0194(15) -0.0019(10) 0.0016(10) 0.0012(9)
N1A 0.0220(11) 0.0267(12) 0.0271(14) -0.0013(11) -0.0018(11) 0.0006(9)
C1A 0.0352(14) 0.0145(11) 0.0170(16) -0.0051(12) -0.0016(13) 0.0028(11)
C2A 0.0289(14) 0.0188(14) 0.0246(18) -0.0040(12) 0.0005(13) -0.0024(10)
N3A 0.0407(14) 0.0249(13) 0.0226(16) -0.0046(12) 0.0036(12) -0.0029(10)
C4A 0.0404(17) 0.0240(14) 0.0216(17) 0.0000(13) -0.0088(14) 0.0030(12)
C6A 0.0483(17) 0.0139(11) 0.0183(16) -0.0034(13) -0.0010(14) 0.0035(11)
C5A 0.0286(14) 0.0241(13) 0.0323(19) -0.0047(14) -0.0044(15) 0.0020(11)
C8A 0.074(3) 0.0209(16) 0.024(2) -0.0019(14) -0.0157(18) 0.0063(15)
C3A 0.0435(16) 0.0190(12) 0.0215(15) -0.0017(13) 0.0002(14) -0.0036(13)
C7A 0.0442(17) 0.0228(14) 0.033(2) -0.0028(14) -0.0046(15) 0.0057(13)
C9A 0.071(2) 0.0223(16) 0.0204(18) -0.0009(14) 0.0020(16) -0.0037(15)
C10A 0.053(2) 0.0238(14) 0.0233(17) -0.0015(14) 0.0041(15) -0.0059(13)
F1B 0.0189(8) 0.0474(10) 0.0618(13) -0.0046(13) 0.0037(9) -0.0030(8)
N2B 0.0286(12) 0.0239(11) 0.0268(16) 0.0021(11) -0.0023(11) -0.0008(10)
C1B 0.0389(15) 0.0142(11) 0.0205(17) 0.0042(12) -0.0049(14) -0.0021(11)
C2B 0.0381(16) 0.0203(14) 0.0231(17) 0.0019(13) -0.0008(14) 0.0036(11)
C10B 0.0395(17) 0.0242(15) 0.0273(18) 0.0056(14) 0.0041(15) 0.0022(12)
C9B 0.0512(19) 0.0223(14) 0.0196(16) 0.0027(13) 0.0000(15) 0.0011(13)
N1B 0.0221(11) 0.0257(11) 0.0249(13) -0.0006(11) -0.0012(11) -0.0008(8)
C4B 0.055(2) 0.0274(16) 0.0269(19) 0.0039(15) -0.0147(17) -0.0062(15)
N3B 0.0314(13) 0.0239(12) 0.0197(14) 0.0035(11) -0.0003(11) 0.0006(9)
C6B 0.0368(15) 0.0138(11) 0.0176(16) 0.0030(12) 0.0000(12) -0.0034(10)
C5B 0.0364(15) 0.0266(14) 0.0313(19) 0.0056(14) -0.0064(15) -0.0056(13)
C8B 0.0519(18) 0.0197(12) 0.0217(17) 0.0025(13) -0.0094(15) -0.0078(12)
C7B 0.0330(15) 0.0221(13) 0.0303(19) 0.0026(13) -0.0047(13) -0.0049(12)
C3B 0.059(2) 0.0195(14) 0.0202(17) -0.0009(12) -0.0021(16) 0.0034(14)
F2B 0.0184(7) 0.0562(12) 0.113(3) 0.0295(16) 0.0072(12) 0.0019(8)
O1 0.0473(14) 0.0586(14) 0.0416(15) 0.0014(14) 0.0025(13) 0.0232(12)
F1A 0.0400(11) 0.0564(13) 0.0648(17) 0.0085(13) 0.0062(11) 0.0000(9)
F2A 0.0469(12) 0.0591(13) 0.0601(15) -0.0055(12) 0.0100(12) -0.0054(10)

loop_
_atom_type_symbol
_atom_type_description
_atom_type_scat_dispersion_real
_atom_type_scat_dispersion_imag
_atom_type_scat_source
C C 0.0181 0.0091 'International Tables Vol C Tables 4.2.6.8 and 6.1.1.4'
H H 0.0000 0.0000 'International Tables Vol C Tables 4.2.6.8 and 6.1.1.4'
F F 0.0727 0.0534 'International Tables Vol C Tables 4.2.6.8 and 6.1.1.4'
N N 0.0311 0.0180 'International Tables Vol C Tables 4.2.6.8 and 6.1.1.4'
O O 0.0492 0.0322 'International Tables Vol C Tables 4.2.6.8 and 6.1.1.4'

loop_
_geom_angle_atom_site_label_1
_geom_angle_atom_site_label_2
_geom_angle_atom_site_label_3
_geom_angle
_geom_angle_site_symmetry_1
_geom_angle_site_symmetry_3
C1A N2A C5A 122.2(3) . .
C1A N2A H2NA 118.9 . .
C5A N2A H2NA 118.9 . .
C1A N1A C6A 128.2(3) . .
C1A N1A H1NA 115.9 . .
C6A N1A H1NA 115.9 . .
N2A C1A N1A 120.5(3) . .
N2A C1A C2A 118.9(3) . .
N1A C1A C2A 120.6(3) . .
C3A C2A C1A 119.0(3) . .
C3A C2A H2A 120.5 . .
C1A C2A H2A 120.5 . .
C6A N3A C10A 117.8(3) . .
C5A C4A C3A 118.5(3) . .
C5A C4A H4A 120.8 . .
C3A C4A H4A 120.8 . .
N3A C6A C7A 123.6(3) . .
N3A C6A N1A 117.3(3) . .
C7A C6A N1A 119.1(3) . .
C4A C5A N2A 120.7(3) . .
C4A C5A H5A 119.6 . .
N2A C5A H5A 119.6 . .
C9A C8A C7A 119.1(3) . .
C9A C8A H8A 120.5 . .
C7A C8A H8A 120.5 . .
C2A C3A C4A 120.7(3) . .
C2A C3A H3A 119.7 . .
C4A C3A H3A 119.7 . .
C8A C7A C6A 117.5(3) . .
C8A C7A H7A 121.3 . .
C6A C7A H7A 121.3 . .
C10A C9A C8A 119.2(3) . .
C10A C9A H9A 120.4 . .
C8A C9A H9A 120.4 . .
N3A C10A C9A 122.9(3) . .
N3A C10A H10A 118.6 . .
C9A C10A H10A 118.6 . .
C1B N2B C5B 119.8(3) . .
C1B N2B H2NB 120.1 . .
C5B N2B H2NB 120.1 . .
N2B C1B N1B 118.4(3) . .
N2B C1B C2B 121.4(3) . .
N1B C1B C2B 120.1(3) . .
C3B C2B C1B 118.0(3) . .
C3B C2B H2B 121.0 . .
C1B C2B H2B 121.0 . .
N3B C10B C9B 121.7(3) . .
N3B C10B H10B 119.1 . .
C9B C10B H10B 119.1 . .
C10B C9B C8B 119.4(3) . .
C10B C9B H9B 120.3 . .
C8B C9B H9B 120.3 . .
C6B N1B C1B 128.7(2) . .
C6B N1B H1NB 115.6 . .
C1B N1B H1NB 115.6 . .
C5B C4B C3B 119.0(3) . .
C5B C4B H4B 120.5 . .
C3B C4B H4B 120.5 . .
C6B N3B C10B 120.0(3) . .
N3B C6B N1B 118.8(3) . .
N3B C6B C7B 120.7(3) . .
N1B C6B C7B 120.4(3) . .
N2B C5B C4B 121.7(3) . .
N2B C5B H5B 119.1 . .
C4B C5B H5B 119.1 . .
C7B C8B C9B 119.4(3) . .
C7B C8B H8B 120.3 . .
C9B C8B H8B 120.3 . .
C8B C7B C6B 118.8(3) . .
C8B C7B H7B 120.6 . .
C6B C7B H7B 120.6 . .
C2B C3B C4B 119.9(3) . .
C2B C3B H3B 120.0 . .
C4B C3B H3B 120.0 . .
H1O O1 H2O 107.9 . .

loop_
_geom_bond_atom_site_label_1
_geom_bond_atom_site_label_2
_geom_bond_distance
_geom_bond_site_symmetry_2
N2A C1A 1.332(4) .
N2A C5A 1.359(4) .
N2A H2NA 0.8800 .
N1A C1A 1.359(4) .
N1A C6A 1.402(4) .
N1A H1NA 0.8800 .
C1A C2A 1.414(4) .
C2A C3A 1.361(5) .
C2A H2A 0.9500 .
N3A C6A 1.324(4) .
N3A C10A 1.343(4) .
C4A C5A 1.356(5) .
C4A C3A 1.399(5) .
C4A H4A 0.9500 .
C6A C7A 1.399(5) .
C5A H5A 0.9500 .
C8A C9A 1.376(6) .
C8A C7A 1.391(5) .
C8A H8A 0.9500 .
C3A H3A 0.9500 .
C7A H7A 0.9500 .
C9A C10A 1.374(5) .
C9A H9A 0.9500 .
C10A H10A 0.9500 .
F1B H1FB 1.1458 .
N2B C1B 1.339(4) .
N2B C5B 1.341(5) .
N2B H2NB 0.8800 .
C1B N1B 1.386(4) .
C1B C2B 1.403(5) .
C2B C3B 1.377(5) .
C2B H2B 0.9500 .
C10B N3B 1.343(4) .
C10B C9B 1.367(5) .
C10B H10B 0.9500 .
C9B C8B 1.391(5) .
C9B H9B 0.9500 .
N1B C6B 1.361(4) .
N1B H1NB 0.8800 .
C4B C5B 1.370(5) .
C4B C3B 1.387(6) .
C4B H4B 0.9500 .
N3B C6B 1.342(4) .
C6B C7B 1.412(4) .
C5B H5B 0.9500 .
C8B C7B 1.370(5) .
C8B H8B 0.9500 .
C7B H7B 0.9500 .
C3B H3B 0.9500 .
F2B H1FB 1.1471 .
O1 H1O 0.8210 .
O1 H2O 0.8672 .
F1A H1FA 1.1528 .
F2A H1FA 1.1555 .

loop_
_geom_hbond_atom_site_label_D
_geom_hbond_atom_site_label_H
_geom_hbond_atom_site_label_A
_geom_hbond_distance_DH
_geom_hbond_distance_HA
_geom_hbond_distance_DA
_geom_hbond_angle_DHA
_geom_hbond_site_symmetry_A
_geom_hbond_publ_flag
F1B H1FB F2B 1.15 1.15 2.292(3) 177.9 . yes
F1A H1FA F2A 1.15 1.16 2.308(3) 177.9 . yes
N2A H2NA N3A 0.88 1.95 2.629(4) 132.3 . yes
N2B H2NB N3B 0.88 1.94 2.617(4) 132.6 . yes
